data_4022465
loop_
_publ_author_name
'Jan K. Eberhardt'
'Roland Fr\"ohlich'
'Ernst-Ulrich W\"urthwein'

_publ_section_title
;
 N-Acylamidine Palladium(II) Complexes. Synthesis, Structures,
 and Catalytic Activity for Suzuki-Miyaura Cross-Coupling
 Reactions: Experiments and DFT Calculations
;
_journal_name_full 'Journal of Organic Chemistry'
_journal_page_first 6690
_journal_page_last 6694
_journal_paper_doi 10.1021/jo034455t
_journal_volume 68
_journal_year 2003
_chemical_formula_sum 'C32 H48 Cl2 N4 O2 Pd'
_chemical_formula_weight 698.04
_chemical_name_systematic
; 
 ? 
;
_space_group_IT_number 14
_symmetry_cell_setting monoclinic
_symmetry_space_group_name_Hall '-P 2yn'
_symmetry_space_group_name_H-M 'P 1 21/n 1'
_atom_sites_solution_hydrogens 'at N4 from difmap, others geom'
_atom_sites_solution_primary direct
_atom_sites_solution_secondary difmap
_audit_creation_method SHELXL-97
_cell_angle_alpha 90.00
_cell_angle_beta 111.56(1)
_cell_angle_gamma 90.00
_cell_formula_units_Z 2
_cell_length_a 10.716(1)
_cell_length_b 15.786(1)
_cell_length_c 10.911(1)
_cell_measurement_temperature 198(2)
_cell_volume 1716.6(2)
_computing_cell_refinement 'Collect (Nonius B.V., 1998)'
_computing_data_collection 'Collect (Nonius B.V., 1998)'
_computing_data_reduction 'Denzo-SMN (Otwinowski & Minor, 1997)'
_computing_molecular_graphics 'Diamond (Brandenburg, 1997)'
_computing_publication_material 'SHELXL-97 (Sheldrick, 1997)'
_computing_structure_refinement 'SHELXL-97 (Sheldrick, 1997)'
_computing_structure_solution 'SHELXS-97 (Sheldrick, 1990)'
_diffrn_ambient_temperature 198(2)
_diffrn_measured_fraction_theta_full 0.992
_diffrn_measured_fraction_theta_max 0.992
_diffrn_measurement_device_type 'Nonius KappaCCD'
_diffrn_measurement_method '\w and \f scans'
_diffrn_radiation_monochromator graphite
_diffrn_radiation_source 'rotating anode Nonius FR591''
_diffrn_radiation_type MoK\a
_diffrn_radiation_wavelength 0.71073
_diffrn_reflns_av_R_equivalents 0.0423
_diffrn_reflns_av_sigmaI/netI 0.0314
_diffrn_reflns_limit_h_max 15
_diffrn_reflns_limit_h_min -14
_diffrn_reflns_limit_k_max 22
_diffrn_reflns_limit_k_min -20
_diffrn_reflns_limit_l_max 15
_diffrn_reflns_limit_l_min -13
_diffrn_reflns_number 16397
_diffrn_reflns_theta_full 30.53
_diffrn_reflns_theta_max 30.53
_diffrn_reflns_theta_min 2.28
_exptl_absorpt_coefficient_mu 0.729
_exptl_absorpt_correction_T_max 0.8679
_exptl_absorpt_correction_T_min 0.7350
_exptl_absorpt_correction_type empirical
_exptl_absorpt_process_details 'SORTAV (Blessing, 1995 & 1997)'
_exptl_crystal_colour yellow
_exptl_crystal_density_diffrn 1.350
_exptl_crystal_density_method 'not measured'
_exptl_crystal_description block
_exptl_crystal_F_000 728
_exptl_crystal_size_max 0.45
_exptl_crystal_size_mid 0.25
_exptl_crystal_size_min 0.20
_refine_diff_density_max 0.358
_refine_diff_density_min -0.980
_refine_diff_density_rms 0.054
_refine_ls_extinction_method none
_refine_ls_goodness_of_fit_ref 1.042
_refine_ls_hydrogen_treatment 'refined as riding atoms'
_refine_ls_matrix_type full
_refine_ls_number_parameters 225
_refine_ls_number_reflns 5216
_refine_ls_number_restraints 30
_refine_ls_restrained_S_all 1.074
_refine_ls_R_factor_all 0.0332
_refine_ls_R_factor_gt 0.0258
_refine_ls_shift/su_max 0.000
_refine_ls_shift/su_mean 0.000
_refine_ls_structure_factor_coef Fsqd
_refine_ls_weighting_details 'calc w=1/[\s^2^(Fo^2^)+(0.0228P)^2^+0.6581P] where P=(Fo^2^+2Fc^2^)/3'
_refine_ls_weighting_scheme calc
_refine_ls_wR_factor_gt 0.0625
_refine_ls_wR_factor_ref 0.0660
_reflns_number_gt 4461
_reflns_number_total 5216
_reflns_threshold_expression >2sigma(I)
_cod_data_source_file jo034455tsi20030709_093311.cif
_cod_data_source_block wue1784
_cod_original_sg_symbol_H-M 'P 21/n'
_cod_database_code 4022465

loop_
_symmetry_equiv_pos_as_xyz
'x, y, z'
'-x+1/2, y+1/2, -z+1/2'
'-x, -y, -z'
'x-1/2, -y-1/2, z-1/2'

loop_
_atom_site_label
_atom_site_type_symbol
_atom_site_fract_x
_atom_site_fract_y
_atom_site_fract_z
_atom_site_U_iso_or_equiv
_atom_site_adp_type
_atom_site_occupancy
_atom_site_symmetry_multiplicity
_atom_site_calc_flag
_atom_site_refinement_flags
_atom_site_disorder_assembly
_atom_site_disorder_group
Pd Pd 0.0000 0.0000 0.0000 0.02089(5) Uani 1 2 d S . .
C1 C -0.05526(17) 0.25570(10) -0.27273(16) 0.0382(4) Uani 1 1 d D . .
C2 C 0.06639(16) 0.19720(10) -0.24063(16) 0.0332(3) Uani 1 1 d . A .
O3 O 0.17463(13) 0.22053(8) -0.23776(16) 0.0525(3) Uani 1 1 d . . .
N4 N 0.04445(13) 0.11428(8) -0.21024(13) 0.0305(3) Uani 1 1 d . . .
H4 H -0.0234(19) 0.1022(12) -0.2034(18) 0.037 Uiso 1 1 d . . .
C5 C 0.13531(13) 0.04771(9) -0.18036(13) 0.0236(3) Uani 1 1 d . A .
C51 C 0.23671(13) 0.04744(9) -0.24422(13) 0.0247(3) Uani 1 1 d . . .
C52 C 0.37285(14) 0.04716(10) -0.16792(15) 0.0310(3) Uani 1 1 d . A .
H52 H 0.4018 0.0466 -0.0745 0.037 Uiso 1 1 calc R . .
C53 C 0.46651(16) 0.04771(12) -0.22825(18) 0.0406(4) Uani 1 1 d . . .
H53 H 0.5597 0.0482 -0.1761 0.049 Uiso 1 1 calc R A .
C54 C 0.42440(19) 0.04753(13) -0.3637(2) 0.0469(4) Uani 1 1 d . A .
H54 H 0.4887 0.0475 -0.4047 0.056 Uiso 1 1 calc R . .
C55 C 0.2894(2) 0.04734(14) -0.44007(17) 0.0480(5) Uani 1 1 d . . .
H55 H 0.2609 0.0469 -0.5334 0.058 Uiso 1 1 calc R A .
C56 C 0.19482(16) 0.04785(12) -0.38047(15) 0.0358(3) Uani 1 1 d . A .
H56 H 0.1018 0.0485 -0.4330 0.043 Uiso 1 1 calc R . .
N6 N 0.12193(11) -0.01147(7) -0.10471(11) 0.0235(2) Uani 1 1 d . . .
C7 C 0.19208(14) -0.09371(9) -0.09047(14) 0.0284(3) Uani 1 1 d . A .
H7A H 0.2366 -0.1073 0.0043 0.034 Uiso 1 1 calc R . .
H7B H 0.2622 -0.0895 -0.1291 0.034 Uiso 1 1 calc R . .
C8 C 0.09466(16) -0.16458(10) -0.15879(15) 0.0320(3) Uani 1 1 d . . .
H8A H 0.1423 -0.2195 -0.1366 0.038 Uiso 1 1 calc R A .
H8B H 0.0210 -0.1656 -0.1245 0.038 Uiso 1 1 calc R . .
C9 C 0.03464(18) -0.15522(11) -0.30799(16) 0.0382(4) Uani 1 1 d . A .
H9A H -0.0127 -0.1002 -0.3306 0.046 Uiso 1 1 calc R . .
H9B H 0.1079 -0.1549 -0.3428 0.046 Uiso 1 1 calc R . .
C10 C -0.0629(2) -0.22616(14) -0.3736(2) 0.0578(5) Uani 1 1 d . . .
H10A H -0.0156 -0.2806 -0.3545 0.087 Uiso 1 1 calc R A .
H10B H -0.1003 -0.2170 -0.4691 0.087 Uiso 1 1 calc R . .
H10C H -0.1357 -0.2267 -0.3395 0.087 Uiso 1 1 calc R . .
C11A C -0.1792(5) 0.2164(4) -0.3739(7) 0.0699(17) Uani 0.623(14) 1 d PD A 1
H11A H -0.2528 0.2575 -0.3992 0.105 Uiso 0.623(14) 1 calc PR A 1
H11B H -0.2050 0.1661 -0.3361 0.105 Uiso 0.623(14) 1 calc PR A 1
H11C H -0.1600 0.2000 -0.4518 0.105 Uiso 0.623(14) 1 calc PR A 1
C12A C -0.0162(8) 0.3378(3) -0.3243(10) 0.066(2) Uani 0.623(14) 1 d PD A 1
H12A H 0.0007 0.3259 -0.4050 0.098 Uiso 0.623(14) 1 calc PR A 1
H12B H 0.0652 0.3612 -0.2574 0.098 Uiso 0.623(14) 1 calc PR A 1
H12C H -0.0894 0.3789 -0.3434 0.098 Uiso 0.623(14) 1 calc PR A 1
C13A C -0.0735(8) 0.2744(5) -0.1436(4) 0.0596(15) Uani 0.623(14) 1 d PD A 1
H13A H 0.0121 0.2931 -0.0778 0.089 Uiso 0.623(14) 1 calc PR A 1
H13B H -0.1036 0.2230 -0.1123 0.089 Uiso 0.623(14) 1 calc PR A 1
H13C H -0.1407 0.3192 -0.1576 0.089 Uiso 0.623(14) 1 calc PR A 1
C11B C -0.1914(6) 0.2087(5) -0.3183(14) 0.068(3) Uani 0.377(14) 1 d PD A 2
H11D H -0.2647 0.2500 -0.3492 0.102 Uiso 0.377(14) 1 calc PR A 2
H11E H -0.1985 0.1765 -0.2443 0.102 Uiso 0.377(14) 1 calc PR A 2
H11F H -0.1973 0.1698 -0.3902 0.102 Uiso 0.377(14) 1 calc PR A 2
C12B C -0.0661(10) 0.3183(5) -0.3837(8) 0.0477(19) Uani 0.377(14) 1 d PD A 2
H12D H -0.0887 0.2874 -0.4670 0.072 Uiso 0.377(14) 1 calc PR A 2
H12E H 0.0198 0.3475 -0.3636 0.072 Uiso 0.377(14) 1 calc PR A 2
H12F H -0.1365 0.3599 -0.3915 0.072 Uiso 0.377(14) 1 calc PR A 2
C13B C -0.0423(13) 0.3045(7) -0.1476(6) 0.061(3) Uani 0.377(14) 1 d PD A 2
H13D H 0.0412 0.3373 -0.1180 0.091 Uiso 0.377(14) 1 calc PR A 2
H13E H -0.0410 0.2646 -0.0785 0.091 Uiso 0.377(14) 1 calc PR A 2
H13F H -0.1187 0.3431 -0.1662 0.091 Uiso 0.377(14) 1 calc PR A 2
Cl1 Cl 0.18888(4) 0.01168(3) 0.18884(4) 0.03400(9) Uani 1 1 d . . .

loop_
_atom_site_aniso_label
_atom_site_aniso_U_11
_atom_site_aniso_U_22
_atom_site_aniso_U_33
_atom_site_aniso_U_23
_atom_site_aniso_U_13
_atom_site_aniso_U_12
Pd 0.01906(7) 0.02403(8) 0.02163(7) 0.00184(5) 0.00987(5) 0.00185(5)
C1 0.0462(9) 0.0309(8) 0.0450(9) 0.0114(7) 0.0258(8) 0.0116(7)
C2 0.0389(8) 0.0273(7) 0.0386(8) 0.0037(6) 0.0203(7) 0.0028(6)
O3 0.0439(7) 0.0337(7) 0.0899(11) 0.0053(7) 0.0363(7) -0.0024(5)
N4 0.0260(6) 0.0294(6) 0.0417(7) 0.0090(5) 0.0192(5) 0.0057(5)
C5 0.0206(6) 0.0279(7) 0.0229(6) 0.0000(5) 0.0088(5) 0.0005(5)
C51 0.0235(6) 0.0277(7) 0.0255(6) 0.0001(5) 0.0119(5) 0.0005(5)
C52 0.0242(6) 0.0392(8) 0.0297(7) -0.0044(6) 0.0101(5) 0.0004(6)
C53 0.0262(7) 0.0470(10) 0.0536(10) -0.0062(8) 0.0205(7) -0.0019(7)
C54 0.0489(10) 0.0519(11) 0.0580(11) -0.0020(9) 0.0408(9) 0.0010(8)
C55 0.0566(11) 0.0653(13) 0.0315(8) 0.0009(8) 0.0271(8) 0.0012(10)
C56 0.0324(7) 0.0500(10) 0.0259(7) 0.0010(6) 0.0117(6) -0.0005(7)
N6 0.0209(5) 0.0279(6) 0.0236(5) 0.0017(4) 0.0105(4) 0.0038(4)
C7 0.0267(6) 0.0297(7) 0.0307(7) 0.0055(6) 0.0128(6) 0.0095(6)
C8 0.0382(8) 0.0262(7) 0.0360(8) 0.0029(6) 0.0186(6) 0.0054(6)
C9 0.0447(9) 0.0356(9) 0.0348(8) -0.0021(7) 0.0152(7) 0.0035(7)
C10 0.0687(13) 0.0465(11) 0.0532(12) -0.0134(9) 0.0165(10) -0.0078(10)
C11A 0.065(3) 0.063(3) 0.053(3) 0.004(2) -0.012(2) 0.029(2)
C12A 0.077(4) 0.041(2) 0.100(5) 0.034(3) 0.058(4) 0.026(2)
C13A 0.067(3) 0.070(4) 0.055(2) 0.005(2) 0.038(2) 0.027(3)
C11B 0.042(3) 0.054(4) 0.088(7) 0.012(5) 0.000(4) 0.024(3)
C12B 0.054(4) 0.052(4) 0.041(3) 0.020(3) 0.023(3) 0.017(3)
C13B 0.073(6) 0.069(6) 0.046(4) 0.010(3) 0.028(3) 0.032(5)
Cl1 0.02213(16) 0.0521(2) 0.02650(16) -0.00282(15) 0.00739(13) -0.00118(14)

loop_
_atom_type_symbol
_atom_type_description
_atom_type_scat_dispersion_real
_atom_type_scat_dispersion_imag
_atom_type_scat_source
C C 0.0033 0.0016 'International Tables Vol C Tables 4.2.6.8 and 6.1.1.4'
H H 0.0000 0.0000 'International Tables Vol C Tables 4.2.6.8 and 6.1.1.4'
N N 0.0061 0.0033 'International Tables Vol C Tables 4.2.6.8 and 6.1.1.4'
O O 0.0106 0.0060 'International Tables Vol C Tables 4.2.6.8 and 6.1.1.4'
Pd Pd -0.9988 1.0072 'International Tables Vol C Tables 4.2.6.8 and 6.1.1.4'
Cl Cl 0.1484 0.1585 'International Tables Vol C Tables 4.2.6.8 and 6.1.1.4'

loop_
_geom_angle_atom_site_label_1
_geom_angle_atom_site_label_2
_geom_angle_atom_site_label_3
_geom_angle
_geom_angle_site_symmetry_1
_geom_angle_site_symmetry_3
N6 Pd N6 180.00(4) 3 .
N6 Pd Cl1 91.44(4) 3 .
N6 Pd Cl1 88.56(4) . .
N6 Pd Cl1 88.56(4) 3 3
N6 Pd Cl1 91.44(4) . 3
Cl1 Pd Cl1 180.00(3) . 3
C11A C1 C13A 112.2(3) . .
C11A C1 C13B 128.7(5) . .
C13A C1 C13B 22.4(4) . .
C11A C1 C2 111.4(3) . .
C13A C1 C2 107.1(3) . .
C13B C1 C2 108.0(5) . .
C11A C1 C12A 111.4(3) . .
C13A C1 C12A 108.7(3) . .
C13B C1 C12A 87.3(4) . .
C2 C1 C12A 105.7(2) . .
C11A C1 C12B 84.1(3) . .
C13A C1 C12B 127.5(4) . .
C13B C1 C12B 109.6(4) . .
C2 C1 C12B 112.4(3) . .
C12A C1 C12B 27.9(2) . .
C11A C1 C11B 25.5(4) . .
C13A C1 C11B 87.9(5) . .
C13B C1 C11B 107.1(4) . .
C2 C1 C11B 114.1(4) . .
C12A C1 C11B 129.8(4) . .
C12B C1 C11B 105.4(3) . .
O3 C2 N4 121.74(15) . .
O3 C2 C1 123.52(15) . .
N4 C2 C1 114.71(13) . .
C5 N4 C2 127.09(12) . .
N6 C5 N4 117.76(12) . .
N6 C5 C51 124.67(12) . .
N4 C5 C51 117.48(12) . .
C56 C51 C52 119.86(13) . .
C56 C51 C5 119.79(12) . .
C52 C51 C5 120.35(12) . .
C53 C52 C51 119.94(14) . .
C54 C53 C52 119.99(15) . .
C53 C54 C55 120.39(15) . .
C54 C55 C56 120.01(16) . .
C51 C56 C55 119.81(15) . .
C5 N6 C7 122.10(11) . .
C5 N6 Pd 122.72(9) . .
C7 N6 Pd 115.17(8) . .
N6 C7 C8 111.24(11) . .
C9 C8 C7 113.33(13) . .
C10 C9 C8 112.30(16) . .

loop_
_geom_bond_atom_site_label_1
_geom_bond_atom_site_label_2
_geom_bond_distance
_geom_bond_site_symmetry_2
Pd N6 2.0353(11) 3
Pd N6 2.0353(11) .
Pd Cl1 2.3046(5) .
Pd Cl1 2.3046(5) 3
C1 C11A 1.513(3) .
C1 C13A 1.520(3) .
C1 C13B 1.529(4) .
C1 C2 1.530(2) .
C1 C12A 1.531(3) .
C1 C12B 1.534(3) .
C1 C11B 1.547(4) .
C2 O3 1.2063(19) .
C2 N4 1.391(2) .
N4 C5 1.3876(18) .
C5 N6 1.2890(17) .
C5 C51 1.4908(18) .
C51 C56 1.386(2) .
C51 C52 1.3887(19) .
C52 C53 1.388(2) .
C53 C54 1.377(3) .
C54 C55 1.379(3) .
C55 C56 1.391(2) .
N6 C7 1.4796(17) .
C7 C8 1.525(2) .
C8 C9 1.522(2) .
C9 C10 1.519(3) .

loop_
_geom_torsion_atom_site_label_1
_geom_torsion_atom_site_label_2
_geom_torsion_atom_site_label_3
_geom_torsion_atom_site_label_4
_geom_torsion
_geom_torsion_site_symmetry_1
C11A C1 C2 O3 132.1(4) .
C13A C1 C2 O3 -104.8(4) .
C13B C1 C2 O3 -81.3(6) .
C12A C1 C2 O3 11.0(5) .
C12B C1 C2 O3 39.7(5) .
C11B C1 C2 O3 159.7(6) .
C11A C1 C2 N4 -49.9(4) .
C13A C1 C2 N4 73.2(4) .
C13B C1 C2 N4 96.7(6) .
C12A C1 C2 N4 -171.0(4) .
C12B C1 C2 N4 -142.3(5) .
C11B C1 C2 N4 -22.3(7) .
O3 C2 N4 C5 -3.5(3) .
C1 C2 N4 C5 178.46(14) .
C2 N4 C5 N6 151.75(15) .
C2 N4 C5 C51 -31.6(2) .
N6 C5 C51 C56 118.37(17) .
N4 C5 C51 C56 -58.0(2) .
N6 C5 C51 C52 -61.9(2) .
N4 C5 C51 C52 121.67(16) .
C56 C51 C52 C53 0.3(2) .
C5 C51 C52 C53 -179.40(15) .
C51 C52 C53 C54 -0.8(3) .
C52 C53 C54 C55 0.4(3) .
C53 C54 C55 C56 0.4(3) .
C52 C51 C56 C55 0.5(3) .
C5 C51 C56 C55 -179.81(16) .
C54 C55 C56 C51 -0.8(3) .
N4 C5 N6 C7 166.00(13) .
C51 C5 N6 C7 -10.4(2) .
N4 C5 N6 Pd -12.48(18) .
C51 C5 N6 Pd 171.11(10) .
N6 Pd N6 C5 132(100) 3
Cl1 Pd N6 C5 -108.02(11) .
Cl1 Pd N6 C5 71.98(11) 3
N6 Pd N6 C7 -47(100) 3
Cl1 Pd N6 C7 73.40(9) .
Cl1 Pd N6 C7 -106.60(9) 3
C5 N6 C7 C8 -107.96(15) .
Pd N6 C7 C8 70.63(13) .
N6 C7 C8 C9 66.62(16) .
C7 C8 C9 C10 -179.53(15) .
